data_2214335
loop_
_publ_author_name
'B. Thimme Gowda'
'Sabine Foro'
'Hartmut Fuess'

_publ_section_title
;
 <i>N</i>-(3,4-Dimethylphenyl)methanesulfonamide
;
_journal_coeditor_code LW2021
_journal_issue 7
_journal_name_full 'Acta Crystallographica Section E'
_journal_page_first o3085
_journal_page_last o3085
_journal_paper_doi 10.1107/S1600536807026086
_journal_volume 63
_journal_year 2007
_chemical_formula_iupac 'C9 H13 N O2 S'
_chemical_formula_moiety 'C9 H13 N O2 S'
_chemical_formula_sum 'C9 H13 N O2 S'
_chemical_formula_weight 199.26
_chemical_name_common Methanesulfon-3,4-dimethylanilide
_chemical_name_systematic
;
N-(3,4-Dimethylphenyl)methanesulfonamide
;
_space_group_IT_number 4
_symmetry_cell_setting monoclinic
_symmetry_space_group_name_Hall 'P 2yb'
_symmetry_space_group_name_H-M 'P 1 21 1'
_atom_sites_solution_hydrogens geom
_atom_sites_solution_primary direct
_atom_sites_solution_secondary difmap
_audit_creation_method SHELXL97
_cell_angle_alpha 90.00
_cell_angle_beta 97.70(8)
_cell_angle_gamma 90.00
_cell_formula_units_Z 2
_cell_length_a 8.258(9)
_cell_length_b 5.847(9)
_cell_length_c 10.414(9)
_cell_measurement_reflns_used 20
_cell_measurement_temperature 299(2)
_cell_measurement_theta_max 23.57
_cell_measurement_theta_min 5.40
_cell_volume 498.3(10)
_computing_cell_refinement CAD-4-PC
_computing_data_collection 'CAD-4-PC (Enraf--Nonius, 1996)'
_computing_data_reduction 'REDU4 (Stoe & Cie, 1987)'
_computing_molecular_graphics 'PLATON (Spek, 2003)'
_computing_publication_material SHELXL97
_computing_structure_refinement 'SHELXL97 (Sheldrick, 1997)'
_computing_structure_solution 'SHELXS97 (Sheldrick, 1997)'
_diffrn_ambient_temperature 299(2)
_diffrn_measured_fraction_theta_full 0.980
_diffrn_measured_fraction_theta_max 0.980
_diffrn_measurement_device_type 'Enraf--Nonius CAD-4'
_diffrn_measurement_method \w
_diffrn_radiation_monochromator graphite
_diffrn_radiation_source 'fine-focus sealed tube'
_diffrn_radiation_type CuK\a
_diffrn_radiation_wavelength 1.54180
_diffrn_reflns_av_R_equivalents 0.0338
_diffrn_reflns_av_sigmaI/netI 0.0414
_diffrn_reflns_limit_h_max 9
_diffrn_reflns_limit_h_min -9
_diffrn_reflns_limit_k_max 6
_diffrn_reflns_limit_k_min -6
_diffrn_reflns_limit_l_max 12
_diffrn_reflns_limit_l_min 0
_diffrn_reflns_number 1809
_diffrn_reflns_theta_full 66.96
_diffrn_reflns_theta_max 66.96
_diffrn_reflns_theta_min 4.28
_diffrn_standards_decay_% 1.1
_diffrn_standards_interval_time 120
_diffrn_standards_number 3
_exptl_absorpt_coefficient_mu 2.636
_exptl_absorpt_correction_T_max 0.7672
_exptl_absorpt_correction_T_min 0.5649
_exptl_absorpt_correction_type psi-scan
_exptl_absorpt_process_details '(North <i>et al.</i>,  1968)'
_exptl_crystal_colour red
_exptl_crystal_density_diffrn 1.328
_exptl_crystal_density_method 'not measured'
_exptl_crystal_description prism
_exptl_crystal_F_000 212
_exptl_crystal_size_max 0.22
_exptl_crystal_size_mid 0.13
_exptl_crystal_size_min 0.10
_refine_diff_density_max 0.450
_refine_diff_density_min -0.555
_refine_ls_abs_structure_details 'Flack (1983), with 734 Friedel pairs'
_refine_ls_abs_structure_Flack -0.05(7)
_refine_ls_extinction_method none
_refine_ls_goodness_of_fit_ref 1.116
_refine_ls_hydrogen_treatment mixed
_refine_ls_matrix_type full
_refine_ls_number_parameters 123
_refine_ls_number_reflns 1712
_refine_ls_number_restraints 2
_refine_ls_restrained_S_all 1.116
_refine_ls_R_factor_all 0.1079
_refine_ls_R_factor_gt 0.0824
_refine_ls_shift/su_max 0.001
_refine_ls_shift/su_mean 0.000
_refine_ls_structure_factor_coef Fsqd
_refine_ls_weighting_details 'calc w = 1/[\s^2^(Fo^2^)+(0.1519P)^2^+0.6985P] where P=(Fo^2^+2Fc^2^)/3'
_refine_ls_weighting_scheme calc
_refine_ls_wR_factor_gt 0.2381
_refine_ls_wR_factor_ref 0.2664
_reflns_number_gt 1375
_reflns_number_total 1712
_reflns_threshold_expression I>2\s(I)
_cod_data_source_file lw2021.cif
_cod_data_source_block I
_cod_original_sg_symbol_H-M 'P 21'
_cod_database_code 2214335
_cod_database_fobs_code 2214335

loop_
_symmetry_equiv_pos_as_xyz
'x, y, z'
'-x, y+1/2, -z'

loop_
_atom_site_type_symbol
_atom_site_label
_atom_site_fract_x
_atom_site_fract_y
_atom_site_fract_z
_atom_site_U_iso_or_equiv
_atom_site_adp_type
_atom_site_calc_flag
_atom_site_refinement_flags
_atom_site_occupancy
C C1 0.1485(14) 0.223(2) 0.4455(12) 0.088(3) Uani d . 1
H H1A 0.0856 0.1951 0.5151 0.106 Uiso calc R 1
H H1B 0.0761 0.2465 0.3665 0.106 Uiso calc R 1
H H1C 0.2146 0.3569 0.4647 0.106 Uiso calc R 1
C C6 0.3492(9) 0.1408(14) 0.2002(7) 0.0535(18) Uani d . 1
C C7 0.2552(8) 0.0009(17) 0.1121(7) 0.0552(16) Uani d . 1
H H7 0.2202 -0.1403 0.1388 0.066 Uiso calc R 1
C C8 0.2127(9) 0.0697(15) -0.0162(8) 0.0571(19) Uani d . 1
C C9 0.2713(9) 0.2767(14) -0.0574(8) 0.0543(18) Uani d . 1
C C10 0.3647(10) 0.4145(14) 0.0320(8) 0.060(2) Uani d . 1
H H10 0.4032 0.5537 0.0052 0.071 Uiso calc R 1
C C11 0.4020(10) 0.3495(14) 0.1602(9) 0.061(2) Uani d . 1
H H11 0.4623 0.4463 0.2192 0.073 Uiso calc R 1
C C12 0.2361(12) 0.3477(17) -0.1972(9) 0.074(3) Uani d . 1
H H12A 0.2840 0.4949 -0.2081 0.089 Uiso calc R 1
H H12B 0.1201 0.3562 -0.2222 0.089 Uiso calc R 1
H H12C 0.2819 0.2375 -0.2504 0.089 Uiso calc R 1
C C13 0.1065(12) -0.0813(17) -0.1082(10) 0.074(2) Uani d . 1
H H13A 0.1548 -0.0992 -0.1865 0.089 Uiso calc R 1
H H13B 0.0003 -0.0132 -0.1281 0.089 Uiso calc R 1
H H13C 0.0963 -0.2283 -0.0691 0.089 Uiso calc R 1
N N5 0.4010(8) 0.0667(12) 0.3283(7) 0.0608(18) Uani d D 1
H H5N 0.478(9) 0.149(15) 0.367(8) 0.073 Uiso d D 1
O O3 0.3720(8) -0.0573(12) 0.5494(6) 0.0723(18) Uani d . 1
O O4 0.1756(9) -0.1921(13) 0.3693(7) 0.084(2) Uani d . 1
S S2 0.2748(2) -0.0132(3) 0.42799(18) 0.0600(6) Uani d . 1

loop_
_atom_site_aniso_label
_atom_site_aniso_U_11
_atom_site_aniso_U_22
_atom_site_aniso_U_33
_atom_site_aniso_U_12
_atom_site_aniso_U_13
_atom_site_aniso_U_23
C1 0.094(7) 0.091(8) 0.082(7) 0.029(6) 0.020(6) 0.012(6)
C6 0.048(4) 0.058(4) 0.054(4) 0.002(3) 0.007(3) 0.003(3)
C7 0.055(4) 0.052(4) 0.060(4) 0.000(4) 0.012(3) -0.001(4)
C8 0.047(4) 0.065(5) 0.060(4) 0.002(3) 0.007(3) -0.009(3)
C9 0.050(4) 0.058(5) 0.057(5) 0.001(3) 0.011(3) -0.001(4)
C10 0.062(4) 0.056(4) 0.061(5) -0.005(3) 0.008(4) 0.002(3)
C11 0.063(5) 0.055(5) 0.062(5) -0.006(4) 0.001(4) -0.007(4)
C12 0.075(6) 0.081(7) 0.063(6) 0.001(5) 0.003(5) 0.001(5)
C13 0.080(5) 0.071(6) 0.070(6) -0.009(5) 0.001(4) -0.014(4)
N5 0.059(4) 0.069(4) 0.053(4) -0.002(3) 0.005(3) 0.004(3)
O3 0.079(3) 0.084(5) 0.053(3) 0.013(3) 0.005(3) 0.013(3)
O4 0.087(5) 0.089(5) 0.078(5) -0.023(4) 0.018(4) 0.001(4)
S2 0.0616(10) 0.0653(11) 0.0528(10) 0.0061(10) 0.0063(7) 0.0059(10)

loop_
_atom_type_symbol
_atom_type_description
_atom_type_scat_dispersion_real
_atom_type_scat_dispersion_imag
_atom_type_scat_source
C C 0.0181 0.0091 'International Tables Vol C Tables 4.2.6.8 and 6.1.1.4'
H H 0.0000 0.0000 'International Tables Vol C Tables 4.2.6.8 and 6.1.1.4'
N N 0.0311 0.0180 'International Tables Vol C Tables 4.2.6.8 and 6.1.1.4'
O O 0.0492 0.0322 'International Tables Vol C Tables 4.2.6.8 and 6.1.1.4'
S S 0.3331 0.5567 'International Tables Vol C Tables 4.2.6.8 and 6.1.1.4'

loop_
_geom_angle_atom_site_label_1
_geom_angle_atom_site_label_2
_geom_angle_atom_site_label_3
_geom_angle
S2 C1 H1A 109.5
S2 C1 H1B 109.5
H1A C1 H1B 109.5
S2 C1 H1C 109.5
H1A C1 H1C 109.5
H1B C1 H1C 109.5
C11 C6 C7 119.6(8)
C11 C6 N5 119.2(7)
C7 C6 N5 121.0(7)
C6 C7 C8 120.7(9)
C6 C7 H7 119.6
C8 C7 H7 119.6
C9 C8 C7 119.5(8)
C9 C8 C13 120.9(8)
C7 C8 C13 119.6(9)
C10 C9 C8 119.0(8)
C10 C9 C12 120.5(8)
C8 C9 C12 120.5(8)
C11 C10 C9 121.4(8)
C11 C10 H10 119.3
C9 C10 H10 119.3
C6 C11 C10 119.8(8)
C6 C11 H11 120.1
C10 C11 H11 120.1
C9 C12 H12A 109.5
C9 C12 H12B 109.5
H12A C12 H12B 109.5
C9 C12 H12C 109.5
H12A C12 H12C 109.5
H12B C12 H12C 109.5
C8 C13 H13A 109.5
C8 C13 H13B 109.5
H13A C13 H13B 109.5
C8 C13 H13C 109.5
H13A C13 H13C 109.5
H13B C13 H13C 109.5
C6 N5 S2 123.3(6)
C6 N5 H5N 113(7)
S2 N5 H5N 111(7)
O4 S2 O3 118.2(4)
O4 S2 N5 108.5(4)
O3 S2 N5 106.5(4)
O4 S2 C1 108.0(5)
O3 S2 C1 108.7(5)
N5 S2 C1 106.2(5)

loop_
_geom_bond_atom_site_label_1
_geom_bond_atom_site_label_2
_geom_bond_distance
C1 S2 1.756(11)
C1 H1A 0.9600
C1 H1B 0.9600
C1 H1C 0.9600
C6 C11 1.379(12)
C6 C7 1.386(11)
C6 N5 1.413(10)
C7 C8 1.395(12)
C7 H7 0.9300
C8 C9 1.392(12)
C8 C13 1.497(11)
C9 C10 1.385(11)
C9 C12 1.504(11)
C10 C11 1.383(12)
C10 H10 0.9300
C11 H11 0.9300
C12 H12A 0.9600
C12 H12B 0.9600
C12 H12C 0.9600
C13 H13A 0.9600
C13 H13B 0.9600
C13 H13C 0.9600
N5 S2 1.635(7)
N5 H5N 0.85(4)
O3 S2 1.427(6)
O4 S2 1.416(7)

loop_
_geom_hbond_atom_site_label_D
_geom_hbond_atom_site_label_H
_geom_hbond_atom_site_label_A
_geom_hbond_site_symmetry_A
_geom_hbond_distance_DH
_geom_hbond_distance_HA
_geom_hbond_distance_DA
_geom_hbond_angle_DHA
N5 H5N O3 2_656 0.85(4) 2.23(5) 3.055(10) 164(9)

loop_
_geom_torsion_atom_site_label_1
_geom_torsion_atom_site_label_2
_geom_torsion_atom_site_label_3
_geom_torsion_atom_site_label_4
_geom_torsion
C11 C6 C7 C8 -0.4(11)
N5 C6 C7 C8 -176.2(7)
C6 C7 C8 C9 2.8(11)
C6 C7 C8 C13 -178.0(7)
C7 C8 C9 C10 -2.9(11)
C13 C8 C9 C10 177.9(7)
C7 C8 C9 C12 176.1(8)
C13 C8 C9 C12 -3.1(12)
C8 C9 C10 C11 0.7(12)
C12 C9 C10 C11 -178.3(8)
C7 C6 C11 C10 -1.9(12)
N5 C6 C11 C10 174.0(8)
C9 C10 C11 C6 1.7(13)
C11 C6 N5 S2 126.2(7)
C7 C6 N5 S2 -58.0(10)
C6 N5 S2 O4 56.2(8)
C6 N5 S2 O3 -175.5(6)
C6 N5 S2 C1 -59.7(8)

loop_
_cod_related_entry_id
_cod_related_entry_database
_cod_related_entry_code
1 ChemSpider 1074561
